data_1539413
loop_
_publ_author_name
'Abrahams, S.C.'
'Marsh, P.'
'Rice, C.E.'
'Schneemeyer, L.F.'
'Spengler, S.E.'

_publ_section_title
;
 Semiconducting Cs Mo4-x O12 (x=.13): Room temperature crystal structure
 and resistivity anisotropy of a new alkali molybdenum bronze
;
_journal_name_full 'Journal of Materials Research'
_journal_page_first 82
_journal_page_last 90
_journal_volume 2
_journal_year 1987
_chemical_formula_sum 'Cs Mo3.868 O12'
_space_group_IT_number 12
_symmetry_space_group_name_Hall '-C 2y'
_symmetry_space_group_name_H-M 'C 1 2/m 1'
_cell_angle_alpha 90
_cell_angle_beta 118.94
_cell_angle_gamma 90
_cell_formula_units_Z 4
_cell_length_a 19.063
_cell_length_b 5.5827
_cell_length_c 12.1147
_cell_volume 1128.286
_citation_journal_id_ASTM JMREEE
_cod_data_source_file Abrahams_JMREEE_1987_1858.cif
_cod_data_source_block Cs1Mo3.868O12
_cod_original_formula_sum 'Cs1 Mo3.868 O12'
_cod_database_code 1539413

loop_
_symmetry_equiv_pos_as_xyz
x,y,z
-x,y,-z
-x,-y,-z
x,-y,z
x+1/2,y+1/2,z
-x+1/2,y+1/2,-z
-x+1/2,-y+1/2,-z
x+1/2,-y+1/2,z

loop_
_atom_site_label
_atom_site_type_symbol
_atom_site_fract_x
_atom_site_fract_y
_atom_site_fract_z
_atom_site_occupancy
_atom_site_U_iso_or_equiv
Mo3 Mo+5 0.36699 0 0.73669 0.965 0.0
O8 O-2 0.3248 0.2524 0.7881 1 0.0
Cs2 Cs+1 0 0.5 0.5 1 0.0
Cs1 Cs+1 0 0 0 1 0.0
Mo4 Mo+6 0.14303 0 0.468 0.965 0.0
O3 O-2 0.2467 0 0.5663 1 0.0
Mo1 Mo+5 0.24559 0 0.21704 0.963 0.0
O2 O-2 0.0957 0 0.5571 1 0.0
O5 O-2 0.0482 0 0.7598 1 0.0
O7 O-2 0.1121 0.2623 0.3691 1 0.0
O6 O-2 0.3115 0 0.3716 1 0.0
Mo2 Mo+6 0.14987 0 0.85464 0.977 0.0
O4 O-2 0.4617 0 0.859 1 0.0
O9 O-2 0.1951 0.2574 0.8282 1 0.0
O1 O-2 0.1662 0 0.0104 1 0.0
